data_7700953
loop_
_publ_author_name
'Liu, Yi'
'Dawe, Louise N.'
'Kozak, Christopher M.'

_publ_section_title
;
 Bimetallic and trimetallic zinc amino-bis(phenolate) complexes for
 ring-opening polymerization of rac-lactide.
;
_journal_issue 36
_journal_name_full 'Dalton transactions (Cambridge, England : 2003)'
_journal_page_first 13699
_journal_page_last 13710
_journal_paper_doi 10.1039/c9dt03118a
_journal_volume 48
_journal_year 2019
_chemical_formula_moiety 'C41 H69 N O3 Zn2'
_chemical_formula_sum 'C41 H69 N O3 Zn2'
_chemical_formula_weight 754.71
_space_group_crystal_system monoclinic
_space_group_IT_number 14
_space_group_name_Hall '-P 2ybc'
_space_group_name_H-M_alt 'P 1 21/c 1'
_symmetry_space_group_name_Hall '-P 2ybc'
_symmetry_space_group_name_H-M 'P 1 21/c 1'
_atom_sites_solution_hydrogens geom
_atom_sites_solution_primary direct
_audit_creation_date 2014-12-02
_audit_creation_method
;
Olex2 1.2
(compiled 2014.11.28 svn.r3106 for OlexSys, GUI svn.r4957)
;
_audit_update_record
;
2015-07-11 deposited with the CCDC.    2019-08-28 downloaded from the CCDC.
;
_cell_angle_alpha 90
_cell_angle_beta 93.6070(10)
_cell_angle_gamma 90
_cell_formula_units_Z 4
_cell_length_a 12.9102(11)
_cell_length_b 10.9571(10)
_cell_length_c 28.288(3)
_cell_measurement_temperature 125(2)
_cell_volume 3993.6(7)
_computing_molecular_graphics 'Olex2 (Dolomanov et al., 2009)'
_computing_publication_material 'Olex2 (Dolomanov et al., 2009)'
_computing_structure_refinement 'ShelXL (Sheldrick, 2008)'
_computing_structure_solution 'ShelXT (Sheldrick, 2008)'
_diffrn_ambient_temperature 125.03
_diffrn_measured_fraction_theta_full 0.999
_diffrn_measured_fraction_theta_max 0.940
_diffrn_radiation_type MoK\a
_diffrn_radiation_wavelength 0.71073
_diffrn_reflns_av_R_equivalents 0.0263
_diffrn_reflns_av_unetI/netI 0.0292
_diffrn_reflns_Laue_measured_fraction_full 0.999
_diffrn_reflns_Laue_measured_fraction_max 0.940
_diffrn_reflns_limit_h_max 16
_diffrn_reflns_limit_h_min -16
_diffrn_reflns_limit_k_max 12
_diffrn_reflns_limit_k_min -14
_diffrn_reflns_limit_l_max 38
_diffrn_reflns_limit_l_min -37
_diffrn_reflns_number 31734
_diffrn_reflns_point_group_measured_fraction_full 0.999
_diffrn_reflns_point_group_measured_fraction_max 0.940
_diffrn_reflns_theta_full 26.000
_diffrn_reflns_theta_max 28.703
_diffrn_reflns_theta_min 1.994
_exptl_absorpt_coefficient_mu 1.237
_exptl_absorpt_correction_T_max 0.8643
_exptl_absorpt_correction_T_min 0.7805
_exptl_absorpt_correction_type multi-scan
_exptl_absorpt_process_details
;
SADABS-2008/1 (Bruker,2008) was used for absorption correction.
wR2(int) was 0.0755 before and 0.0482 after correction.
The Ratio of minimum to maximum transmission is 0.9170.
The \l/2 correction factor is 0.0015.
;
_exptl_crystal_colour colourless
_exptl_crystal_density_diffrn 1.255
_exptl_crystal_description block
_exptl_crystal_F_000 1624
_exptl_crystal_size_max 0.401
_exptl_crystal_size_mid 0.335
_exptl_crystal_size_min 0.231
_refine_diff_density_max 0.373
_refine_diff_density_min -0.217
_refine_diff_density_rms 0.058
_refine_ls_extinction_method none
_refine_ls_goodness_of_fit_ref 1.027
_refine_ls_hydrogen_treatment constr
_refine_ls_matrix_type full
_refine_ls_number_parameters 439
_refine_ls_number_reflns 9708
_refine_ls_number_restraints 0
_refine_ls_restrained_S_all 1.027
_refine_ls_R_factor_all 0.0382
_refine_ls_R_factor_gt 0.0289
_refine_ls_shift/su_max 0.001
_refine_ls_shift/su_mean 0.000
_refine_ls_structure_factor_coef Fsqd
_refine_ls_weighting_details 'w=1/[\s^2^(Fo^2^)+(0.0347P)^2^+1.4250P] where P=(Fo^2^+2Fc^2^)/3'
_refine_ls_weighting_scheme calc
_refine_ls_wR_factor_gt 0.0683
_refine_ls_wR_factor_ref 0.0721
_reflns_Friedel_coverage 0.000
_reflns_number_gt 8149
_reflns_number_total 9708
_reflns_threshold_expression 'I > 2\s(I)'
_cod_data_source_file c9dt03118a2.cif
_cod_data_source_block 1aTHF
_cod_depositor_comments 'Adding full bibliography for 7700953--7700954.cif.'
_cod_original_cell_volume 3993.6(6)
_cod_database_code 7700953
_shelxl_version_number 2013-4
_shelx_space_group_comment
;
The symmetry employed for this shelxl refinement is uniquely defined
by the following loop, which should always be used as a source of
symmetry information in preference to the above space-group names.
They are only intended as comments.
;
_shelx_estimated_absorpt_t_max 0.763
_shelx_estimated_absorpt_t_min 0.637
_olex2_refinement_description
;
1. Fixed Uiso
 At 1.2 times of:
  All C(H) groups, All C(H,H) groups
 At 1.5 times of:
  All C(H,H,H) groups
2.a Secondary CH2 refined with riding coordinates:
 C7(H7A,H7B), C8(H8A,H8B), C15(H15A,H15B), C16(H16A,H16B), C34(H34A,H34B),
 C36(H36A,H36B), C38(H38A,H38B), C39(H39A,H39B), C40(H40A,H40B), C41(H41c,H41B)
2.b Aromatic/amide H refined with riding coordinates:
 C3(H3), C5(H5), C10(H10), C12(H12)
2.c Idealised Me refined as rotating group:
 C17(H17A,H17B,H17C), C19(H19A,H19B,H19C), C20(H20A,H20B,H20C), C21(H21c,H21B,
 H21C), C23(H23A,H23B,H23C), C24(H24A,H24B,H24C), C25(H25A,H25B,H25C), C27(H27A,
 H27B,H27C), C28(H28A,H28B,H28C), C29(H29A,H29B,H29C), C31(H31c,H31B,H31C),
 C32(H32A,H32B,H32C), C33(H33A,H33B,H33C), C35(H35A,H35B,H35C), C37(H37A,H37B,
 H37C)
;
_olex2_submission_special_instructions 'No special instructions were received'

loop_
_space_group_symop_operation_xyz
'x, y, z'
'-x, y+1/2, -z+1/2'
'-x, -y, -z'
'x, -y-1/2, z-1/2'

loop_
_atom_site_label
_atom_site_type_symbol
_atom_site_fract_x
_atom_site_fract_y
_atom_site_fract_z
_atom_site_U_iso_or_equiv
_atom_site_adp_type
_atom_site_occupancy
_atom_site_site_symmetry_order
_atom_site_calc_flag
_atom_site_refinement_flags_posn
Zn1 Zn 0.27766(2) 0.47982(2) 0.36716(2) 0.01410(5) Uani 1 1 d .
Zn2 Zn 0.34569(2) 0.22051(2) 0.35877(2) 0.01484(5) Uani 1 1 d .
O1 O 0.24056(8) 0.33027(10) 0.32552(3) 0.0144(2) Uani 1 1 d .
O2 O 0.39097(8) 0.37031(10) 0.39790(4) 0.0144(2) Uani 1 1 d .
O3 O 0.23368(8) 0.15569(10) 0.40642(4) 0.0198(2) Uani 1 1 d .
N1 N 0.37919(10) 0.54866(12) 0.31920(4) 0.0136(3) Uani 1 1 d .
C1 C 0.23368(11) 0.34526(14) 0.27749(5) 0.0141(3) Uani 1 1 d .
C2 C 0.14647(11) 0.30359(14) 0.24905(5) 0.0149(3) Uani 1 1 d .
C3 C 0.14163(12) 0.33364(15) 0.20083(5) 0.0166(3) Uani 1 1 d .
H3 H 0.0822 0.3087 0.1818 0.020 Uiso 1 1 calc R
C4 C 0.21881(12) 0.39794(14) 0.17919(5) 0.0160(3) Uani 1 1 d .
C5 C 0.30665(12) 0.43038(14) 0.20758(5) 0.0164(3) Uani 1 1 d .
H5 H 0.3625 0.4700 0.1936 0.020 Uiso 1 1 calc R
C6 C 0.31443(12) 0.40612(14) 0.25589(5) 0.0147(3) Uani 1 1 d .
C7 C 0.40777(11) 0.45123(14) 0.28555(5) 0.0148(3) Uani 1 1 d .
H7A H 0.4399 0.3821 0.3036 0.018 Uiso 1 1 calc R
H7B H 0.4596 0.4837 0.2645 0.018 Uiso 1 1 calc R
C8 C 0.47223(12) 0.59065(14) 0.34815(5) 0.0166(3) Uani 1 1 d .
H8A H 0.4497 0.6548 0.3699 0.020 Uiso 1 1 calc R
H8B H 0.5197 0.6298 0.3265 0.020 Uiso 1 1 calc R
C9 C 0.53476(12) 0.49668(14) 0.37769(5) 0.0142(3) Uani 1 1 d .
C10 C 0.64169(12) 0.51862(14) 0.38136(5) 0.0153(3) Uani 1 1 d .
H10 H 0.6694 0.5775 0.3610 0.018 Uiso 1 1 calc R
C11 C 0.70892(12) 0.45800(14) 0.41352(5) 0.0160(3) Uani 1 1 d .
C12 C 0.66368(12) 0.37684(15) 0.44408(5) 0.0164(3) Uani 1 1 d .
H12 H 0.7074 0.3381 0.4678 0.020 Uiso 1 1 calc R
C13 C 0.55768(12) 0.34895(14) 0.44187(5) 0.0149(3) Uani 1 1 d .
C14 C 0.49245(11) 0.40392(14) 0.40546(5) 0.0142(3) Uani 1 1 d .
C15 C 0.32610(12) 0.65435(14) 0.29433(5) 0.0163(3) Uani 1 1 d .
H15A H 0.3095 0.7151 0.3186 0.020 Uiso 1 1 calc R
H15B H 0.2594 0.6247 0.2794 0.020 Uiso 1 1 calc R
C16 C 0.38387(13) 0.72033(15) 0.25640(6) 0.0197(3) Uani 1 1 d .
H16A H 0.4048 0.6608 0.2324 0.024 Uiso 1 1 calc R
H16B H 0.4475 0.7586 0.2711 0.024 Uiso 1 1 calc R
C17 C 0.31450(14) 0.81832(17) 0.23241(7) 0.0289(4) Uani 1 1 d .
H17A H 0.2988 0.8809 0.2557 0.043 Uiso 1 1 calc GR
H17B H 0.2497 0.7809 0.2196 0.043 Uiso 1 1 calc GR
H17C H 0.3505 0.8559 0.2066 0.043 Uiso 1 1 calc GR
C18 C 0.05967(12) 0.22920(16) 0.27018(5) 0.0189(3) Uani 1 1 d .
C19 C 0.00623(14) 0.30720(19) 0.30650(6) 0.0293(4) Uani 1 1 d .
H19A H 0.0577 0.3341 0.3313 0.044 Uiso 1 1 calc GR
H19B H -0.0474 0.2587 0.3208 0.044 Uiso 1 1 calc GR
H19C H -0.0257 0.3786 0.2907 0.044 Uiso 1 1 calc GR
C20 C 0.10482(14) 0.11199(17) 0.29309(7) 0.0289(4) Uani 1 1 d .
H20A H 0.1402 0.0649 0.2695 0.043 Uiso 1 1 calc GR
H20B H 0.0486 0.0630 0.3050 0.043 Uiso 1 1 calc GR
H20C H 0.1545 0.1334 0.3194 0.043 Uiso 1 1 calc GR
C21 C -0.02485(13) 0.18949(18) 0.23257(6) 0.0261(4) Uani 1 1 d .
H21c H -0.0765 0.1394 0.2475 0.039 Uiso 1 1 calc GR
H21B H 0.0068 0.1419 0.2079 0.039 Uiso 1 1 calc GR
H21C H -0.0586 0.2619 0.2183 0.039 Uiso 1 1 calc GR
C22 C 0.21036(13) 0.43597(15) 0.12679(5) 0.0189(3) Uani 1 1 d .
C23 C 0.10571(13) 0.40022(18) 0.10209(6) 0.0245(4) Uani 1 1 d .
H23A H 0.1034 0.4267 0.0689 0.037 Uiso 1 1 calc GR
H23B H 0.0495 0.4397 0.1181 0.037 Uiso 1 1 calc GR
H23C H 0.0973 0.3114 0.1034 0.037 Uiso 1 1 calc GR
C24 C 0.22139(16) 0.57517(17) 0.12319(6) 0.0296(4) Uani 1 1 d .
H24A H 0.2144 0.5997 0.0898 0.044 Uiso 1 1 calc GR
H24B H 0.2897 0.5999 0.1370 0.044 Uiso 1 1 calc GR
H24C H 0.1671 0.6147 0.1405 0.044 Uiso 1 1 calc GR
C25 C 0.29808(13) 0.37583(17) 0.10080(6) 0.0228(4) Uani 1 1 d .
H25A H 0.2933 0.4013 0.0675 0.034 Uiso 1 1 calc GR
H25B H 0.2916 0.2869 0.1026 0.034 Uiso 1 1 calc GR
H25C H 0.3653 0.4010 0.1157 0.034 Uiso 1 1 calc GR
C26 C 0.82593(12) 0.48580(15) 0.41815(6) 0.0173(3) Uani 1 1 d .
C27 C 0.86288(13) 0.53910(17) 0.37192(6) 0.0242(4) Uani 1 1 d .
H27A H 0.9382 0.5516 0.3751 0.036 Uiso 1 1 calc GR
H27B H 0.8283 0.6174 0.3653 0.036 Uiso 1 1 calc GR
H27C H 0.8458 0.4824 0.3458 0.036 Uiso 1 1 calc GR
C28 C 0.84795(13) 0.57797(16) 0.45842(6) 0.0221(3) Uani 1 1 d .
H28A H 0.8072 0.6522 0.4519 0.033 Uiso 1 1 calc GR
H28B H 0.9220 0.5983 0.4607 0.033 Uiso 1 1 calc GR
H28C H 0.8287 0.5422 0.4884 0.033 Uiso 1 1 calc GR
C29 C 0.88962(13) 0.36990(16) 0.42989(7) 0.0277(4) Uani 1 1 d .
H29A H 0.8755 0.3091 0.4049 0.042 Uiso 1 1 calc GR
H29B H 0.8702 0.3367 0.4603 0.042 Uiso 1 1 calc GR
H29C H 0.9637 0.3901 0.4320 0.042 Uiso 1 1 calc GR
C30 C 0.51424(12) 0.26667(15) 0.48024(5) 0.0171(3) Uani 1 1 d .
C31 C 0.42359(13) 0.33144(17) 0.50250(6) 0.0248(4) Uani 1 1 d .
H31c H 0.3702 0.3523 0.4777 0.037 Uiso 1 1 calc GR
H31B H 0.4489 0.4061 0.5184 0.037 Uiso 1 1 calc GR
H31C H 0.3939 0.2772 0.5256 0.037 Uiso 1 1 calc GR
C32 C 0.59592(14) 0.24032(19) 0.52116(6) 0.0291(4) Uani 1 1 d .
H32A H 0.6221 0.3176 0.5346 0.044 Uiso 1 1 calc GR
H32B H 0.6535 0.1938 0.5091 0.044 Uiso 1 1 calc GR
H32C H 0.5640 0.1928 0.5457 0.044 Uiso 1 1 calc GR
C33 C 0.47919(14) 0.14284(16) 0.45985(6) 0.0260(4) Uani 1 1 d .
H33A H 0.4224 0.1549 0.4357 0.039 Uiso 1 1 calc GR
H33B H 0.4552 0.0913 0.4853 0.039 Uiso 1 1 calc GR
H33C H 0.5376 0.1030 0.4455 0.039 Uiso 1 1 calc GR
C34 C 0.18213(13) 0.56799(16) 0.40678(6) 0.0228(4) Uani 1 1 d .
H34A H 0.1142 0.5260 0.4033 0.027 Uiso 1 1 calc R
H34B H 0.2085 0.5580 0.4402 0.027 Uiso 1 1 calc R
C35 C 0.16214(15) 0.70400(17) 0.39854(6) 0.0285(4) Uani 1 1 d .
H35A H 0.2281 0.7484 0.4017 0.043 Uiso 1 1 calc GR
H35B H 0.1158 0.7345 0.4220 0.043 Uiso 1 1 calc GR
H35C H 0.1297 0.7163 0.3666 0.043 Uiso 1 1 calc GR
C36 C 0.43204(13) 0.09380(15) 0.33129(6) 0.0213(3) Uani 1 1 d .
H36A H 0.4186 0.0959 0.2965 0.026 Uiso 1 1 calc R
H36B H 0.5057 0.1163 0.3381 0.026 Uiso 1 1 calc R
C37 C 0.41779(14) -0.03794(16) 0.34774(6) 0.0263(4) Uani 1 1 d .
H37A H 0.3461 -0.0637 0.3399 0.040 Uiso 1 1 calc GR
H37B H 0.4329 -0.0429 0.3821 0.040 Uiso 1 1 calc GR
H37C H 0.4653 -0.0915 0.3317 0.040 Uiso 1 1 calc GR
C38 C 0.16409(14) 0.23480(16) 0.43049(6) 0.0256(4) Uani 1 1 d .
H38A H 0.1264 0.2898 0.4076 0.031 Uiso 1 1 calc R
H38B H 0.2033 0.2850 0.4546 0.031 Uiso 1 1 calc R
C39 C 0.08930(14) 0.15113(17) 0.45363(7) 0.0280(4) Uani 1 1 d .
H39A H 0.0266 0.1358 0.4325 0.034 Uiso 1 1 calc R
H39B H 0.0681 0.1857 0.4839 0.034 Uiso 1 1 calc R
C40 C 0.15235(15) 0.03507(17) 0.46196(6) 0.0278(4) Uani 1 1 d .
H40A H 0.1983 0.0409 0.4912 0.033 Uiso 1 1 calc R
H40B H 0.1067 -0.0371 0.4641 0.033 Uiso 1 1 calc R
C41 C 0.21447(14) 0.02924(15) 0.41841(6) 0.0227(4) Uani 1 1 d .
H41c H 0.2806 -0.0149 0.4253 0.027 Uiso 1 1 calc R
H41B H 0.1746 -0.0126 0.3921 0.027 Uiso 1 1 calc R

loop_
_atom_site_aniso_label
_atom_site_aniso_U_11
_atom_site_aniso_U_22
_atom_site_aniso_U_33
_atom_site_aniso_U_23
_atom_site_aniso_U_13
_atom_site_aniso_U_12
Zn1 0.01449(9) 0.01381(9) 0.01404(9) 0.00011(7) 0.00119(6) 0.00045(7)
Zn2 0.01560(9) 0.01359(10) 0.01537(9) 0.00035(7) 0.00129(6) 0.00036(7)
O1 0.0162(5) 0.0155(5) 0.0113(5) 0.0004(4) -0.0004(4) -0.0012(4)
O2 0.0130(5) 0.0141(5) 0.0159(5) 0.0001(4) -0.0016(4) -0.0011(4)
O3 0.0214(6) 0.0154(6) 0.0232(6) 0.0016(4) 0.0071(4) 0.0007(5)
N1 0.0144(6) 0.0130(6) 0.0131(6) 0.0002(5) -0.0007(5) 0.0000(5)
C1 0.0163(7) 0.0120(7) 0.0140(7) 0.0007(5) 0.0004(5) 0.0020(6)
C2 0.0146(7) 0.0151(8) 0.0151(7) -0.0012(6) 0.0006(5) 0.0010(6)
C3 0.0169(7) 0.0180(8) 0.0145(7) -0.0018(6) -0.0022(5) 0.0017(6)
C4 0.0202(8) 0.0150(8) 0.0128(7) -0.0005(6) 0.0012(6) 0.0029(6)
C5 0.0186(8) 0.0153(8) 0.0154(7) -0.0002(6) 0.0024(6) -0.0008(6)
C6 0.0144(7) 0.0142(8) 0.0155(7) -0.0005(6) -0.0002(5) 0.0013(6)
C7 0.0148(7) 0.0152(8) 0.0145(7) 0.0001(6) 0.0014(5) -0.0010(6)
C8 0.0175(8) 0.0152(8) 0.0164(7) 0.0008(6) -0.0030(6) -0.0036(6)
C9 0.0163(7) 0.0148(8) 0.0114(7) -0.0011(5) -0.0008(5) 0.0000(6)
C10 0.0174(7) 0.0145(7) 0.0143(7) -0.0008(6) 0.0023(5) -0.0027(6)
C11 0.0151(7) 0.0175(8) 0.0154(7) -0.0032(6) 0.0011(5) 0.0004(6)
C12 0.0161(7) 0.0178(8) 0.0150(7) 0.0000(6) -0.0021(5) 0.0019(6)
C13 0.0171(7) 0.0134(8) 0.0143(7) -0.0009(6) 0.0009(5) 0.0001(6)
C14 0.0162(7) 0.0133(7) 0.0131(7) -0.0028(6) 0.0017(5) 0.0004(6)
C15 0.0169(7) 0.0149(8) 0.0170(7) 0.0023(6) -0.0005(6) 0.0015(6)
C16 0.0207(8) 0.0189(8) 0.0195(8) 0.0045(6) 0.0013(6) -0.0010(7)
C17 0.0287(10) 0.0279(10) 0.0295(9) 0.0118(8) -0.0026(7) -0.0003(8)
C18 0.0163(8) 0.0234(9) 0.0169(7) -0.0007(6) 0.0003(6) -0.0048(7)
C19 0.0215(9) 0.0426(12) 0.0247(9) -0.0078(8) 0.0073(7) -0.0066(8)
C20 0.0285(10) 0.0261(10) 0.0313(10) 0.0075(8) -0.0049(7) -0.0116(8)
C21 0.0193(8) 0.0364(11) 0.0223(9) -0.0014(7) -0.0010(6) -0.0112(8)
C22 0.0230(8) 0.0202(8) 0.0135(7) 0.0017(6) 0.0001(6) 0.0025(7)
C23 0.0223(9) 0.0349(10) 0.0159(8) 0.0019(7) -0.0020(6) 0.0046(7)
C24 0.0467(12) 0.0203(9) 0.0217(9) 0.0038(7) 0.0001(8) 0.0029(8)
C25 0.0241(9) 0.0286(10) 0.0159(8) -0.0003(7) 0.0018(6) 0.0031(7)
C26 0.0143(7) 0.0177(8) 0.0198(8) -0.0008(6) 0.0006(6) 0.0002(6)
C27 0.0166(8) 0.0332(10) 0.0233(8) -0.0006(7) 0.0053(6) -0.0031(7)
C28 0.0197(8) 0.0244(9) 0.0219(8) -0.0024(7) -0.0016(6) -0.0031(7)
C29 0.0151(8) 0.0223(9) 0.0456(11) 0.0014(8) 0.0022(7) 0.0015(7)
C30 0.0167(8) 0.0191(8) 0.0152(7) 0.0030(6) -0.0013(6) -0.0014(6)
C31 0.0269(9) 0.0272(9) 0.0211(8) 0.0043(7) 0.0073(7) 0.0006(8)
C32 0.0257(9) 0.0392(11) 0.0214(9) 0.0125(8) -0.0059(7) -0.0066(8)
C33 0.0360(10) 0.0181(9) 0.0231(9) 0.0050(7) -0.0042(7) -0.0033(8)
C34 0.0219(8) 0.0212(9) 0.0259(9) -0.0003(7) 0.0056(7) 0.0018(7)
C35 0.0318(10) 0.0255(10) 0.0280(9) -0.0039(7) -0.0007(7) 0.0086(8)
C36 0.0224(8) 0.0211(9) 0.0208(8) -0.0020(7) 0.0055(6) 0.0023(7)
C37 0.0286(9) 0.0199(9) 0.0311(10) -0.0045(7) 0.0063(7) 0.0021(7)
C38 0.0270(9) 0.0203(9) 0.0308(9) -0.0025(7) 0.0126(7) 0.0010(7)
C39 0.0264(9) 0.0247(10) 0.0340(10) 0.0005(8) 0.0110(7) 0.0000(8)
C40 0.0331(10) 0.0254(10) 0.0258(9) 0.0066(7) 0.0082(7) 0.0003(8)
C41 0.0275(9) 0.0152(8) 0.0258(9) 0.0032(7) 0.0055(7) -0.0004(7)

loop_
_atom_type_symbol
_atom_type_description
_atom_type_scat_dispersion_real
_atom_type_scat_dispersion_imag
_atom_type_scat_source
C C 0.0033 0.0016 'International Tables Vol C Tables 4.2.6.8 and 6.1.1.4'
H H 0.0000 0.0000 'International Tables Vol C Tables 4.2.6.8 and 6.1.1.4'
N N 0.0061 0.0033 'International Tables Vol C Tables 4.2.6.8 and 6.1.1.4'
O O 0.0106 0.0060 'International Tables Vol C Tables 4.2.6.8 and 6.1.1.4'
Zn Zn 0.2839 1.4301 'International Tables Vol C Tables 4.2.6.8 and 6.1.1.4'

loop_
_geom_angle_atom_site_label_1
_geom_angle_atom_site_label_2
_geom_angle_atom_site_label_3
_geom_angle
O1 Zn1 Zn2 41.92(3)
O1 Zn1 N1 92.80(4)
O2 Zn1 Zn2 43.05(3)
O2 Zn1 O1 84.87(4)
O2 Zn1 N1 91.54(5)
N1 Zn1 Zn2 95.30(4)
C34 Zn1 Zn2 135.15(5)
C34 Zn1 O1 125.78(6)
C34 Zn1 O2 120.18(6)
C34 Zn1 N1 129.34(6)
O1 Zn2 Zn1 43.32(3)
O1 Zn2 O2 86.24(4)
O1 Zn2 O3 91.72(4)
O2 Zn2 Zn1 43.03(3)
O2 Zn2 O3 96.09(4)
O3 Zn2 Zn1 92.95(3)
C36 Zn2 Zn1 151.36(5)
C36 Zn2 O1 128.40(6)
C36 Zn2 O2 129.02(6)
C36 Zn2 O3 115.62(6)
Zn2 O1 Zn1 94.76(4)
C1 O1 Zn1 118.16(9)
C1 O1 Zn2 122.62(9)
Zn1 O2 Zn2 93.92(4)
C14 O2 Zn1 124.24(9)
C14 O2 Zn2 122.71(9)
C38 O3 Zn2 123.79(9)
C38 O3 C41 109.95(12)
C41 O3 Zn2 126.24(9)
C7 N1 Zn1 110.30(9)
C7 N1 C15 112.18(11)
C8 N1 Zn1 105.85(9)
C8 N1 C7 110.48(12)
C8 N1 C15 110.48(12)
C15 N1 Zn1 107.30(9)
O1 C1 C2 121.69(13)
O1 C1 C6 118.99(13)
C6 C1 C2 119.30(13)
C1 C2 C18 121.52(13)
C3 C2 C1 117.52(14)
C3 C2 C18 120.96(13)
C2 C3 H3 118.1
C4 C3 C2 123.89(14)
C4 C3 H3 118.1
C3 C4 C5 117.02(14)
C3 C4 C22 123.48(14)
C5 C4 C22 119.49(14)
C4 C5 H5 119.2
C6 C5 C4 121.58(14)
C6 C5 H5 119.2
C1 C6 C7 120.08(13)
C5 C6 C1 120.48(14)
C5 C6 C7 119.36(14)
N1 C7 C6 111.63(12)
N1 C7 H7A 109.3
N1 C7 H7B 109.3
C6 C7 H7A 109.3
C6 C7 H7B 109.3
H7A C7 H7B 108.0
N1 C8 H8A 107.7
N1 C8 H8B 107.7
N1 C8 C9 118.38(13)
H8A C8 H8B 107.1
C9 C8 H8A 107.7
C9 C8 H8B 107.7
C10 C9 C8 114.25(13)
C10 C9 C14 119.72(14)
C14 C9 C8 125.42(14)
C9 C10 H10 118.6
C11 C10 C9 122.72(14)
C11 C10 H10 118.6
C10 C11 C12 116.30(14)
C10 C11 C26 122.12(14)
C12 C11 C26 121.40(14)
C11 C12 H12 118.0
C11 C12 C13 123.93(14)
C13 C12 H12 118.0
C12 C13 C14 118.20(14)
C12 C13 C30 119.58(13)
C14 C13 C30 122.12(13)
O2 C14 C9 120.48(13)
O2 C14 C13 121.19(13)
C9 C14 C13 118.32(14)
N1 C15 H15A 107.9
N1 C15 H15B 107.9
N1 C15 C16 117.82(12)
H15A C15 H15B 107.2
C16 C15 H15A 107.9
C16 C15 H15B 107.9
C15 C16 H16A 109.6
C15 C16 H16B 109.6
C15 C16 C17 110.24(13)
H16A C16 H16B 108.1
C17 C16 H16A 109.6
C17 C16 H16B 109.6
C16 C17 H17A 109.5
C16 C17 H17B 109.5
C16 C17 H17C 109.5
H17A C17 H17B 109.5
H17A C17 H17C 109.5
H17B C17 H17C 109.5
C2 C18 C21 112.58(13)
C19 C18 C2 109.56(13)
C19 C18 C20 110.98(14)
C19 C18 C21 106.95(14)
C20 C18 C2 109.92(13)
C20 C18 C21 106.80(14)
C18 C19 H19A 109.5
C18 C19 H19B 109.5
C18 C19 H19C 109.5
H19A C19 H19B 109.5
H19A C19 H19C 109.5
H19B C19 H19C 109.5
C18 C20 H20A 109.5
C18 C20 H20B 109.5
C18 C20 H20C 109.5
H20A C20 H20B 109.5
H20A C20 H20C 109.5
H20B C20 H20C 109.5
C18 C21 H21c 109.5
C18 C21 H21B 109.5
C18 C21 H21C 109.5
H21c C21 H21B 109.5
H21c C21 H21C 109.5
H21B C21 H21C 109.5
C23 C22 C4 112.17(13)
C23 C22 C24 107.84(14)
C23 C22 C25 109.11(13)
C24 C22 C4 109.38(13)
C24 C22 C25 108.66(14)
C25 C22 C4 109.59(13)
C22 C23 H23A 109.5
C22 C23 H23B 109.5
C22 C23 H23C 109.5
H23A C23 H23B 109.5
H23A C23 H23C 109.5
H23B C23 H23C 109.5
C22 C24 H24A 109.5
C22 C24 H24B 109.5
C22 C24 H24C 109.5
H24A C24 H24B 109.5
H24A C24 H24C 109.5
H24B C24 H24C 109.5
C22 C25 H25A 109.5
C22 C25 H25B 109.5
C22 C25 H25C 109.5
H25A C25 H25B 109.5
H25A C25 H25C 109.5
H25B C25 H25C 109.5
C27 C26 C11 111.03(13)
C27 C26 C28 109.19(14)
C27 C26 C29 107.91(14)
C28 C26 C11 109.17(13)
C28 C26 C29 108.14(14)
C29 C26 C11 111.33(13)
C26 C27 H27A 109.5
C26 C27 H27B 109.5
C26 C27 H27C 109.5
H27A C27 H27B 109.5
H27A C27 H27C 109.5
H27B C27 H27C 109.5
C26 C28 H28A 109.5
C26 C28 H28B 109.5
C26 C28 H28C 109.5
H28A C28 H28B 109.5
H28A C28 H28C 109.5
H28B C28 H28C 109.5
C26 C29 H29A 109.5
C26 C29 H29B 109.5
C26 C29 H29C 109.5
H29A C29 H29B 109.5
H29A C29 H29C 109.5
H29B C29 H29C 109.5
C31 C30 C13 109.77(13)
C31 C30 C32 106.32(13)
C32 C30 C13 112.05(13)
C33 C30 C13 111.37(13)
C33 C30 C31 110.42(14)
C33 C30 C32 106.77(14)
C30 C31 H31c 109.5
C30 C31 H31B 109.5
C30 C31 H31C 109.5
H31c C31 H31B 109.5
H31c C31 H31C 109.5
H31B C31 H31C 109.5
C30 C32 H32A 109.5
C30 C32 H32B 109.5
C30 C32 H32C 109.5
H32A C32 H32B 109.5
H32A C32 H32C 109.5
H32B C32 H32C 109.5
C30 C33 H33A 109.5
C30 C33 H33B 109.5
C30 C33 H33C 109.5
H33A C33 H33B 109.5
H33A C33 H33C 109.5
H33B C33 H33C 109.5
Zn1 C34 H34A 107.4
Zn1 C34 H34B 107.4
H34A C34 H34B 106.9
C35 C34 Zn1 119.82(12)
C35 C34 H34A 107.4
C35 C34 H34B 107.4
C34 C35 H35A 109.5
C34 C35 H35B 109.5
C34 C35 H35C 109.5
H35A C35 H35B 109.5
H35A C35 H35C 109.5
H35B C35 H35C 109.5
Zn2 C36 H36A 107.9
Zn2 C36 H36B 107.9
H36A C36 H36B 107.2
C37 C36 Zn2 117.55(11)
C37 C36 H36A 107.9
C37 C36 H36B 107.9
C36 C37 H37A 109.5
C36 C37 H37B 109.5
C36 C37 H37C 109.5
H37A C37 H37B 109.5
H37A C37 H37C 109.5
H37B C37 H37C 109.5
O3 C38 H38A 110.6
O3 C38 H38B 110.6
O3 C38 C39 105.83(14)
H38A C38 H38B 108.7
C39 C38 H38A 110.6
C39 C38 H38B 110.6
C38 C39 H39A 111.2
C38 C39 H39B 111.2
C38 C39 C40 102.96(14)
H39A C39 H39B 109.1
C40 C39 H39A 111.2
C40 C39 H39B 111.2
C39 C40 H40A 111.3
C39 C40 H40B 111.3
H40A C40 H40B 109.2
C41 C40 C39 102.43(14)
C41 C40 H40A 111.3
C41 C40 H40B 111.3
O3 C41 C40 104.90(13)
O3 C41 H41c 110.8
O3 C41 H41B 110.8
C40 C41 H41c 110.8
C40 C41 H41B 110.8
H41c C41 H41B 108.8

loop_
_geom_bond_atom_site_label_1
_geom_bond_atom_site_label_2
_geom_bond_distance
Zn1 Zn2 2.9878(4)
Zn1 O1 2.0570(11)
Zn1 O2 2.0435(10)
Zn1 N1 2.0860(12)
Zn1 C34 1.9708(16)
Zn2 O1 2.0031(10)
Zn2 O2 2.0444(11)
Zn2 O3 2.1581(11)
Zn2 C36 1.9707(16)
O1 C1 1.3661(17)
O2 C14 1.3648(18)
O3 C38 1.4488(19)
O3 C41 1.4515(19)
N1 C7 1.4920(19)
N1 C8 1.4837(19)
N1 C15 1.4984(19)
C1 C2 1.418(2)
C1 C6 1.409(2)
C2 C3 1.401(2)
C2 C18 1.537(2)
C3 H3 0.9500
C3 C4 1.393(2)
C4 C5 1.394(2)
C4 C22 1.537(2)
C5 H5 0.9500
C5 C6 1.390(2)
C6 C7 1.508(2)
C7 H7A 0.9900
C7 H7B 0.9900
C8 H8A 0.9900
C8 H8B 0.9900
C8 C9 1.525(2)
C9 C10 1.399(2)
C9 C14 1.415(2)
C10 H10 0.9500
C10 C11 1.387(2)
C11 C12 1.394(2)
C11 C26 1.539(2)
C12 H12 0.9500
C12 C13 1.400(2)
C13 C14 1.423(2)
C13 C30 1.543(2)
C15 H15A 0.9900
C15 H15B 0.9900
C15 C16 1.527(2)
C16 H16A 0.9900
C16 H16B 0.9900
C16 C17 1.529(2)
C17 H17A 0.9800
C17 H17B 0.9800
C17 H17C 0.9800
C18 C19 1.533(2)
C18 C20 1.537(2)
C18 C21 1.538(2)
C19 H19A 0.9800
C19 H19B 0.9800
C19 H19C 0.9800
C20 H20A 0.9800
C20 H20B 0.9800
C20 H20C 0.9800
C21 H21c 0.9800
C21 H21B 0.9800
C21 H21C 0.9800
C22 C23 1.532(2)
C22 C24 1.536(2)
C22 C25 1.537(2)
C23 H23A 0.9800
C23 H23B 0.9800
C23 H23C 0.9800
C24 H24A 0.9800
C24 H24B 0.9800
C24 H24C 0.9800
C25 H25A 0.9800
C25 H25B 0.9800
C25 H25C 0.9800
C26 C27 1.535(2)
C26 C28 1.536(2)
C26 C29 1.538(2)
C27 H27A 0.9800
C27 H27B 0.9800
C27 H27C 0.9800
C28 H28A 0.9800
C28 H28B 0.9800
C28 H28C 0.9800
C29 H29A 0.9800
C29 H29B 0.9800
C29 H29C 0.9800
C30 C31 1.537(2)
C30 C32 1.543(2)
C30 C33 1.532(2)
C31 H31c 0.9800
C31 H31B 0.9800
C31 H31C 0.9800
C32 H32A 0.9800
C32 H32B 0.9800
C32 H32C 0.9800
C33 H33A 0.9800
C33 H33B 0.9800
C33 H33C 0.9800
C34 H34A 0.9900
C34 H34B 0.9900
C34 C35 1.528(2)
C35 H35A 0.9800
C35 H35B 0.9800
C35 H35C 0.9800
C36 H36A 0.9900
C36 H36B 0.9900
C36 C37 1.531(2)
C37 H37A 0.9800
C37 H37B 0.9800
C37 H37C 0.9800
C38 H38A 0.9900
C38 H38B 0.9900
C38 C39 1.510(2)
C39 H39A 0.9900
C39 H39B 0.9900
C39 C40 1.520(2)
C40 H40A 0.9900
C40 H40B 0.9900
C40 C41 1.513(2)
C41 H41c 0.9900
C41 H41B 0.9900

loop_
_geom_torsion_atom_site_label_1
_geom_torsion_atom_site_label_2
_geom_torsion_atom_site_label_3
_geom_torsion_atom_site_label_4
_geom_torsion
Zn1 O1 C1 C2 -129.95(12)
Zn1 O1 C1 C6 48.64(16)
Zn1 O2 C14 C9 -23.71(18)
Zn1 O2 C14 C13 154.95(11)
Zn1 N1 C7 C6 62.88(13)
Zn1 N1 C8 C9 61.97(14)
Zn1 N1 C15 C16 -179.03(11)
Zn2 O1 C1 C2 113.03(14)
Zn2 O1 C1 C6 -68.37(16)
Zn2 O2 C14 C9 98.66(14)
Zn2 O2 C14 C13 -82.68(15)
Zn2 O3 C38 C39 171.43(11)
Zn2 O3 C41 C40 165.02(11)
O1 C1 C2 C3 173.85(14)
O1 C1 C2 C18 -5.6(2)
O1 C1 C6 C5 -175.55(14)
O1 C1 C6 C7 1.3(2)
O3 C38 C39 C40 27.63(18)
N1 C8 C9 C10 145.38(14)
N1 C8 C9 C14 -43.6(2)
N1 C15 C16 C17 175.53(14)
C1 C2 C3 C4 2.3(2)
C1 C2 C18 C19 63.38(19)
C1 C2 C18 C20 -58.82(19)
C1 C2 C18 C21 -177.75(15)
C1 C6 C7 N1 -64.82(18)
C2 C1 C6 C5 3.1(2)
C2 C1 C6 C7 179.94(14)
C2 C3 C4 C5 1.9(2)
C2 C3 C4 C22 -176.88(15)
C3 C2 C18 C19 -116.04(16)
C3 C2 C18 C20 121.75(16)
C3 C2 C18 C21 2.8(2)
C3 C4 C5 C6 -3.7(2)
C3 C4 C22 C23 2.7(2)
C3 C4 C22 C24 122.27(17)
C3 C4 C22 C25 -118.69(17)
C4 C5 C6 C1 1.3(2)
C4 C5 C6 C7 -175.60(14)
C5 C4 C22 C23 -176.06(14)
C5 C4 C22 C24 -56.45(19)
C5 C4 C22 C25 62.59(19)
C5 C6 C7 N1 112.07(15)
C6 C1 C2 C3 -4.7(2)
C6 C1 C2 C18 175.82(14)
C7 N1 C8 C9 -57.44(17)
C7 N1 C15 C16 -57.73(17)
C8 N1 C7 C6 179.57(12)
C8 N1 C15 C16 66.03(17)
C8 C9 C10 C11 167.51(14)
C8 C9 C14 O2 18.1(2)
C8 C9 C14 C13 -160.59(14)
C9 C10 C11 C12 -2.9(2)
C9 C10 C11 C26 -178.18(14)
C10 C9 C14 O2 -171.31(13)
C10 C9 C14 C13 10.0(2)
C10 C11 C12 C13 4.1(2)
C10 C11 C26 C27 -25.0(2)
C10 C11 C26 C28 95.45(17)
C10 C11 C26 C29 -145.23(15)
C11 C12 C13 C14 1.8(2)
C11 C12 C13 C30 -174.54(14)
C12 C11 C26 C27 160.03(15)
C12 C11 C26 C28 -79.54(18)
C12 C11 C26 C29 39.8(2)
C12 C13 C14 O2 172.47(13)
C12 C13 C14 C9 -8.8(2)
C12 C13 C30 C31 126.02(15)
C12 C13 C30 C32 8.1(2)
C12 C13 C30 C33 -111.38(16)
C14 C9 C10 C11 -4.1(2)
C14 C13 C30 C31 -50.21(19)
C14 C13 C30 C32 -168.10(15)
C14 C13 C30 C33 72.38(19)
C15 N1 C7 C6 -56.67(16)
C15 N1 C8 C9 177.82(13)
C18 C2 C3 C4 -178.24(15)
C22 C4 C5 C6 175.11(14)
C26 C11 C12 C13 179.35(15)
C30 C13 C14 O2 -11.2(2)
C30 C13 C14 C9 167.45(14)
C38 O3 C41 C40 -16.33(18)
C38 C39 C40 C41 -36.83(18)
C39 C40 C41 O3 32.90(18)
C41 O3 C38 C39 -7.26(19)
